data_2018707
loop_
_publ_author_name
'Dal Bo, Fabrice'
'Hatert, Fr\'ed\'eric'

_publ_section_title
;
 Fe~6.67~(PO~4~)~5.35~(HPO~4~)~0.65~ and
 Fe~6.23~(PO~4~)~4.45~(HPO~4~)~1.55~: two new mixed-valence iron
 phosphates
;
_journal_coeditor_code FN3113
_journal_issue 12
_journal_name_full 'Acta Crystallographica Section C'
_journal_page_first i83
_journal_page_last i85
_journal_paper_doi 10.1107/S0108270112043016
_journal_volume 68
_journal_year 2012
_chemical_formula_analytical Fe^II^~2.67~Fe^III^~4~(PO~4~)6
_chemical_formula_iupac 'Fe6.67 (P O4)5.35 (H P O4)0.65'
_chemical_formula_moiety 'Fe6.67 H0.65 O24 P6'
_chemical_formula_sum 'Fe6.67 H0.65 O24 P6'
_chemical_formula_weight 942.93
_chemical_name_common 'Iron Phosphate'
_chemical_name_systematic
;
Heptairon pentaphosphate hydrogen phosphate
;
_space_group_crystal_system triclinic
_space_group_IT_number 2
_space_group_name_Hall '-P 1'
_space_group_name_H-M_alt 'P -1'
_symmetry_cell_setting triclinic
_symmetry_space_group_name_Hall '-P 1'
_symmetry_space_group_name_H-M 'P -1'
_atom_sites_solution_primary direct
_atom_sites_solution_secondary difmap
_cell_angle_alpha 105.278(14)
_cell_angle_beta 108.055(14)
_cell_angle_gamma 101.993(14)
_cell_formula_units_Z 1
_cell_length_a 6.3609(10)
_cell_length_b 7.9750(13)
_cell_length_c 9.3220(15)
_cell_measurement_reflns_used 7440
_cell_measurement_temperature 293.0
_cell_measurement_theta_max 30.4120
_cell_measurement_theta_min 2.4507
_cell_volume 411.55(14)
_computing_cell_refinement
;
CrysAlis PRO (Agilent, 2012)
;
_computing_data_collection
;
CrysAlis PRO (Agilent, 2012)
;
_computing_data_reduction
;
CrysAlis PRO (Agilent, 2012)
;
_computing_molecular_graphics
;
ATOMS (Dowty, 1993)
;
_computing_publication_material
;
OLEX2 (Dolomanov <i>et al.</i>, 2009)
;
_computing_structure_refinement 'SHELXL97 (Sheldrick, 2008)'
_computing_structure_solution 'SHELXS97 (Sheldrick, 2008)'
_diffrn_ambient_temperature 293
_diffrn_detector_area_resol_mean 16.0087
_diffrn_measured_fraction_theta_full 0.962
_diffrn_measured_fraction_theta_max 0.962
_diffrn_measurement_device_type 'Agilent Xcalibur Eos'
_diffrn_measurement_method '\w scans'
_diffrn_radiation_monochromator graphite
_diffrn_radiation_type 'Mo K\a'
_diffrn_radiation_wavelength 0.7107
_diffrn_reflns_av_R_equivalents 0.0386
_diffrn_reflns_limit_h_max 8
_diffrn_reflns_limit_h_min -9
_diffrn_reflns_limit_k_max 11
_diffrn_reflns_limit_k_min -11
_diffrn_reflns_limit_l_max 13
_diffrn_reflns_limit_l_min -13
_diffrn_reflns_number 21890
_diffrn_reflns_theta_full 30.48
_diffrn_reflns_theta_max 30.48
_diffrn_reflns_theta_min 2.46
_diffrn_standards_decay_% 0
_exptl_absorpt_coefficient_mu 6.437
_exptl_absorpt_correction_T_max 0.64000
_exptl_absorpt_correction_T_min 0.54272
_exptl_absorpt_correction_type multi-scan
_exptl_absorpt_process_details
;
(CrysAlis PRO; Agilent, 2012)
;
_exptl_crystal_colour Black
_exptl_crystal_density_diffrn 3.804
_exptl_crystal_density_method 'not measured'
_exptl_crystal_description 'Isometric crystal'
_exptl_crystal_F_000 456.07
_exptl_crystal_size_max 0.100
_exptl_crystal_size_mid 0.080
_exptl_crystal_size_min 0.070
_refine_diff_density_max 0.622
_refine_diff_density_min -0.501
_refine_ls_extinction_method none
_refine_ls_goodness_of_fit_ref 1.099
_refine_ls_matrix_type full
_refine_ls_number_parameters 170
_refine_ls_number_reflns 2404
_refine_ls_number_restraints 0
_refine_ls_restrained_S_all 1.099
_refine_ls_R_factor_all 0.0306
_refine_ls_R_factor_gt 0.0239
_refine_ls_shift/su_max 0.000
_refine_ls_shift/su_mean 0.000
_refine_ls_structure_factor_coef Fsqd
_refine_ls_weighting_details 'calc w=1/[\s^2^(Fo^2^)+(0.0224P)^2^+0.4764P] where P=(Fo^2^+2Fc^2^)/3'
_refine_ls_weighting_scheme calc
_refine_ls_wR_factor_gt 0.0550
_refine_ls_wR_factor_ref 0.0571
_reflns_number_gt 2084
_reflns_number_total 2404
_reflns_threshold_expression I>2\s(I)
_cod_data_source_file fn3113.cif
_cod_data_source_block H339
_cod_original_cell_volume 411.55(12)
_cod_database_code 2018707
_cod_database_fobs_code 2018707

loop_
_space_group_symop_id
_space_group_symop_operation_xyz
1 'x, y, z'
2 '-x, -y, -z'

loop_
_atom_site_type_symbol
_atom_site_label
_atom_site_fract_x
_atom_site_fract_y
_atom_site_fract_z
_atom_site_U_iso_or_equiv
_atom_site_adp_type
_atom_site_calc_flag
_atom_site_refinement_flags
_atom_site_occupancy
_atom_site_symmetry_multiplicity
Fe Fe1 0.11782(6) 0.04568(5) 0.38554(4) 0.01338(8) Uani d . 1 1
Fe Fe2 0.45486(6) -0.22200(5) -0.02741(4) 0.01292(9) Uani d . 1 1
Fe Fe3 0.5000 0.5000 0.5000 0.01590(11) Uani d S 1 2
Fe Fe4 0.21811(7) -0.31143(6) 0.21270(5) 0.01511(14) Uani d P 0.8369(18) 1
P P1 0.40324(10) -0.09557(8) 0.66575(7) 0.01167(12) Uani d . 1 1
P P2 -0.27138(10) -0.34924(8) 0.26723(7) 0.01186(12) Uani d . 1 1
P P3 -0.09965(11) -0.26775(9) -0.12952(7) 0.01258(12) Uani d . 1 1
O O1 0.1896(3) -0.0383(2) 0.5847(2) 0.0139(3) Uani d . 1 1
O O2 -0.0426(3) -0.2318(2) 0.2725(2) 0.0141(3) Uani d . 1 1
O O3 0.5193(3) -0.3106(2) 0.1581(2) 0.0146(3) Uani d . 1 1
O O4 0.1344(3) -0.2605(2) -0.0070(2) 0.0156(3) Uani d . 1 1
O O5 0.3790(3) -0.0296(2) 0.3387(2) 0.0152(3) Uani d . 1 1
O O6 0.4322(3) -0.0519(2) -0.1545(2) 0.0137(3) Uani d . 1 1
O O7 -0.2224(3) -0.4589(2) -0.2611(2) 0.0183(4) Uani d . 1 1
O O8 0.3704(3) -0.2918(2) 0.5788(2) 0.0196(4) Uani d . 1 1
O O9 0.7502(3) -0.2188(3) -0.0368(2) 0.0192(4) Uani d . 1 1
O O10 -0.2888(3) -0.5483(2) 0.2046(2) 0.0172(4) Uani d . 1 1
O O11 0.0503(3) 0.1327(3) 0.2131(2) 0.0191(4) Uani d . 1 1
O O12 0.2714(3) 0.3008(2) 0.5591(2) 0.0150(3) Uani d . 1 1

loop_
_atom_site_aniso_label
_atom_site_aniso_U_11
_atom_site_aniso_U_22
_atom_site_aniso_U_33
_atom_site_aniso_U_12
_atom_site_aniso_U_13
_atom_site_aniso_U_23
Fe1 0.01316(17) 0.01413(17) 0.01370(17) 0.00410(13) 0.00582(13) 0.00559(13)
Fe2 0.01292(16) 0.01290(17) 0.01293(17) 0.00412(13) 0.00486(13) 0.00465(13)
Fe3 0.0193(3) 0.0140(2) 0.0158(2) 0.00621(19) 0.0078(2) 0.0052(2)
Fe4 0.0158(2) 0.0144(2) 0.0175(2) 0.00576(16) 0.00831(17) 0.00637(17)
P1 0.0118(3) 0.0121(3) 0.0117(3) 0.0040(2) 0.0051(2) 0.0043(2)
P2 0.0113(3) 0.0122(3) 0.0120(3) 0.0034(2) 0.0047(2) 0.0041(2)
P3 0.0115(3) 0.0135(3) 0.0127(3) 0.0041(2) 0.0046(2) 0.0046(2)
O1 0.0130(8) 0.0161(8) 0.0137(8) 0.0053(7) 0.0055(6) 0.0057(7)
O2 0.0125(8) 0.0146(8) 0.0152(8) 0.0030(6) 0.0065(7) 0.0049(7)
O3 0.0124(8) 0.0165(8) 0.0143(8) 0.0041(7) 0.0043(6) 0.0059(7)
O4 0.0138(8) 0.0202(9) 0.0140(8) 0.0072(7) 0.0054(7) 0.0064(7)
O5 0.0136(8) 0.0172(9) 0.0151(8) 0.0035(7) 0.0068(7) 0.0056(7)
O6 0.0150(8) 0.0152(8) 0.0125(8) 0.0052(7) 0.0060(6) 0.0059(7)
O7 0.0191(9) 0.0148(9) 0.0164(9) 0.0048(7) 0.0031(7) 0.0031(7)
O8 0.0258(10) 0.0152(9) 0.0197(9) 0.0095(8) 0.0100(8) 0.0052(7)
O9 0.0156(8) 0.0281(10) 0.0175(9) 0.0098(7) 0.0086(7) 0.0084(8)
O10 0.0181(9) 0.0144(8) 0.0176(9) 0.0047(7) 0.0066(7) 0.0040(7)
O11 0.0186(9) 0.0194(9) 0.0210(9) 0.0045(7) 0.0070(7) 0.0115(8)
O12 0.0157(8) 0.0151(8) 0.0124(8) 0.0020(7) 0.0058(7) 0.0040(7)

loop_
_atom_type_symbol
_atom_type_description
_atom_type_scat_dispersion_real
_atom_type_scat_dispersion_imag
_atom_type_scat_source
O O 0.0106 0.0060 'International Tables Vol C Tables 4.2.6.8 and 6.1.1.4'
P P 0.1023 0.0942 'International Tables Vol C Tables 4.2.6.8 and 6.1.1.4'
Fe Fe 0.3463 0.8444 'International Tables Vol C Tables 4.2.6.8 and 6.1.1.4'
H H 0.0000 0.0000 'International Tables Vol C Tables 4.2.6.8 and 6.1.1.4'

loop_
_geom_angle_atom_site_label_1
_geom_angle_atom_site_label_2
_geom_angle_atom_site_label_3
_geom_angle_site_symmetry_1
_geom_angle_site_symmetry_3
_geom_angle
O1 Fe1 O1 2_556 . 82.49(7)
O1 Fe1 O2 2_556 . 82.94(7)
O2 Fe1 O1 . . 79.79(7)
O5 Fe1 O1 . . 90.53(7)
O5 Fe1 O1 . 2_556 162.52(7)
O5 Fe1 O2 . . 80.05(7)
O5 Fe1 O12 . . 105.50(7)
O11 Fe1 O1 . . 176.80(8)
O11 Fe1 O1 . 2_556 95.73(8)
O11 Fe1 O2 . . 102.68(8)
O11 Fe1 O5 . . 91.90(8)
O11 Fe1 O12 . . 94.46(8)
O12 Fe1 O1 . . 82.88(7)
O12 Fe1 O1 . 2_556 89.59(7)
O12 Fe1 O2 . . 161.87(7)
O3 Fe2 O4 . . 80.51(7)
O3 Fe2 O6 . 2_655 85.77(7)
O3 Fe2 O6 . . 160.98(7)
O4 Fe2 O6 . 2_655 87.28(7)
O6 Fe2 O4 . . 99.45(7)
O6 Fe2 O6 . 2_655 75.25(7)
O9 Fe2 O3 . . 92.25(8)
O9 Fe2 O4 . . 171.18(8)
O9 Fe2 O6 . 2_655 97.27(8)
O9 Fe2 O6 . . 89.04(8)
O9 Fe2 O10 . 2_545 94.14(8)
O10 Fe2 O3 2_545 . 100.35(8)
O10 Fe2 O4 2_545 . 82.31(8)
O10 Fe2 O6 2_545 . 98.48(8)
O10 Fe2 O6 2_545 2_655 166.84(7)
O12 Fe3 O12 . 2_666 180.0
O12 Fe3 O7 . 2 94.64(7)
O12 Fe3 O7 2_666 2 85.36(7)
O12 Fe3 O7 2_666 1_666 94.64(7)
O12 Fe3 O7 . 1_666 85.36(7)
O7 Fe3 O7 2 1_666 180.00(9)
O8 Fe3 O12 2_656 2_666 93.32(7)
O8 Fe3 O12 1_565 . 93.32(7)
O8 Fe3 O12 2_656 . 86.68(7)
O8 Fe3 O12 1_565 2_666 86.68(7)
O8 Fe3 O7 1_565 2 81.40(7)
O8 Fe3 O7 2_656 2 98.60(7)
O8 Fe3 O7 1_565 1_666 98.60(7)
O8 Fe3 O7 2_656 1_666 81.40(7)
O8 Fe3 O8 2_656 1_565 179.9990(10)
O2 Fe4 O3 . . 163.02(7)
O2 Fe4 O4 . . 96.12(7)
O2 Fe4 O5 . . 77.69(7)
O4 Fe4 O3 . . 76.48(7)
O5 Fe4 O3 . . 86.85(7)
O5 Fe4 O4 . . 89.29(7)
O7 Fe4 O2 2_545 . 106.40(7)
O7 Fe4 O3 2_545 . 89.61(7)
O7 Fe4 O4 2_545 . 131.85(7)
O7 Fe4 O5 2_545 . 136.39(7)
O1 P1 O6 . 1_556 105.76(10)
O5 P1 O1 2_656 . 107.68(10)
O5 P1 O6 2_656 1_556 108.29(10)
O8 P1 O1 . . 111.23(11)
O8 P1 O6 . 1_556 113.87(10)
O8 P1 O5 . 2_656 109.75(11)
O2 P2 O3 . 1_455 109.81(10)
O2 P2 O12 . 2_556 109.72(10)
O3 P2 O12 1_455 2_556 108.83(10)
O10 P2 O2 . . 108.78(10)
O10 P2 O3 . 1_455 110.94(10)
O10 P2 O12 . 2_556 108.74(10)
O9 P3 O4 1_455 . 107.65(10)
O9 P3 O11 1_455 2 111.43(11)
O9 P3 O7 1_455 . 110.85(11)
O11 P3 O4 2 . 108.84(11)
O11 P3 O7 2 . 107.18(11)
O7 P3 O4 . . 110.91(10)

loop_
_geom_bond_atom_site_label_1
_geom_bond_atom_site_label_2
_geom_bond_site_symmetry_2
_geom_bond_distance
Fe1 O1 . 2.0877(17)
Fe1 O1 2_556 2.0501(17)
Fe1 O2 . 2.0529(18)
Fe1 O5 . 2.0092(18)
Fe1 O11 . 1.8802(18)
Fe1 O12 . 2.0423(18)
Fe2 O3 . 1.9955(18)
Fe2 O4 . 2.0727(18)
Fe2 O6 . 2.0215(17)
Fe2 O6 2_655 2.1921(18)
Fe2 O9 . 1.9028(18)
Fe2 O10 2_545 1.9290(19)
Fe3 O12 . 2.2222(17)
Fe3 O12 2_666 2.2222(17)
Fe3 O7 2 2.2635(18)
Fe3 O7 1_666 2.2635(18)
Fe3 O8 2_656 2.0688(18)
Fe3 O8 1_565 2.0688(18)
Fe4 O2 . 2.0712(18)
Fe4 O3 . 2.1284(18)
Fe4 O4 . 2.1198(18)
Fe4 O5 . 2.0941(19)
Fe4 O7 2_545 2.0017(19)
P1 O1 . 1.5588(18)
P1 O6 1_556 1.5611(18)
P1 O5 2_656 1.5493(18)
P1 O8 . 1.4963(19)
P2 O2 . 1.5368(18)
P2 O3 1_455 1.5490(18)
P2 O12 2_556 1.5627(18)
P2 O10 . 1.5070(19)
P3 O4 . 1.5495(18)
P3 O9 1_455 1.5170(19)
P3 O11 2 1.5225(19)
P3 O7 . 1.5377(19)
